data_4335392
loop_
_publ_author_name
'Antonio Zucca'
'Diletta Cordeschi'
'Luca Maidich'
'Maria Itria Pilo'
'Elisabetta Masolo'
'Sergio Stoccoro'
'Maria Agostina Cinellu'
'Simona Galli'

_publ_contact_author_address
;
       Dipartimento di Scienza e Alta Tecnologia,
       Universita' dell'Insubria,
       Via Valleggio, 11 - 22100 Como - Italy
;
_publ_contact_author_email simona.galli@uninsubria.it
_publ_contact_author_fax +39-031-2386630
_publ_contact_author_name 'Dr. Simona Galli'
_publ_contact_author_phone +39-958-2386627
_publ_section_title
;
 Rollover Cyclometalation with 2-(2'-Pyridyl)quinoline
;
_journal_name_full 'Inorganic Chemistry'
_journal_page_first 7717
_journal_page_last 7731
_journal_paper_doi 10.1021/ic400908f
_journal_volume 52
_journal_year 2013
_chemical_formula_moiety 'C16 H12 N2 O1 Pt1'
_chemical_formula_structural '[Pt1 (C14 H9 N2) (CO) (CH3)]'
_chemical_formula_sum 'C16 H12 N2 O Pt'
_chemical_formula_weight 443.36
_space_group_crystal_system monoclinic
_space_group_IT_number 4
_space_group_name_H-M_alt 'P 1 21 1'
_symmetry_space_group_name_Hall 'P 2yb'
_symmetry_space_group_name_H-M 'P 1 21 1'
_cell_angle_alpha 90
_cell_angle_beta 96.5020(60)
_cell_angle_gamma 90
_cell_formula_units_Z 4
_cell_length_a 17.1226(15)
_cell_length_b 8.30683(64)
_cell_length_c 9.75239(98)
_cell_measurement_temperature 298
_cell_volume 1378.2(2)
_computing_cell_refinement TOPAS-R
_computing_data_collection 'Bruker AXS Commander'
_computing_molecular_graphics Schakal99
_computing_publication_material TOPAS-R
_computing_structure_refinement TOPAS-R
_computing_structure_solution TOPAS-R
_diffrn_ambient_temperature 298
_diffrn_detector_type 'Bruker Lynxeye linear PSD'
_diffrn_measurement_device_type 'Bruker AXS D8 Advance'
_diffrn_radiation_monochromator 'Ni filter'
_diffrn_source_target Cu
_diffrn_source_type 'sealed x-ray tube'
_exptl_crystal_density_diffrn 2.1
_exptl_crystal_F_000 416
_pd_char_colour yellow
_pd_meas_2theta_range_inc 0.02
_pd_meas_2theta_range_max 105
_pd_meas_2theta_range_min 5
_pd_meas_number_of_points 5001
_pd_meas_scan_method step
_pd_proc_2theta_range_inc 0.02
_pd_proc_2theta_range_max 105
_pd_proc_2theta_range_min 9.3
_pd_proc_ls_background_function 'Chebychev polynomial'
_pd_proc_ls_profile_function 'fundamental parameters approach'
_pd_proc_ls_prof_R_factor 0.078
_pd_proc_ls_prof_wR_expected 0.008
_pd_proc_ls_prof_wR_factor 0.122
_pd_spec_mounting
;
 packed powder pellet
;
_pd_spec_mount_mode reflection
_pd_spec_shape flat_sheet
_pd_spec_size_axial 20
_pd_spec_size_equat 15
_pd_spec_size_thick 0.2
_refine_ls_extinction_method none
_refine_ls_matrix_type fullcycle
_refine_ls_number_parameters 58
_refine_ls_number_restraints 0
_refine_ls_shift/su_max .01
_refine_ls_structure_factor_coef Inet
_refine_ls_weighting_details 'w = 1/[Y~i~]'
_refine_ls_weighting_scheme calc
_cod_data_source_file ic400908f_si_004.cif
_cod_data_source_block compound_2c
_cod_depositor_comments
;
The following automatic conversions were performed:

'_refine_ls_weighting_scheme' value '1/[Y~i~]' was changed to 'calc'.
New tag '_refine_ls_weighting_details' was created. The value of the
new tag was set to 'w = 1/[Y~i~]'.

Automatic conversion script
Id: cif_fix_values 3143 2015-03-26 13:38:13Z robertas 
;
_cod_original_cell_volume 1378.21(21)
_cod_original_formula_sum 'C16 H12 N2 O1 Pt1'
_cod_database_code 4335392

loop_
_symmetry_equiv_pos_as_xyz
'-x, y+1/2, -z'
'x, y, z'

loop_
_atom_site_label
_atom_site_type_symbol
_atom_site_symmetry_multiplicity
_atom_site_fract_x
_atom_site_fract_y
_atom_site_fract_z
_atom_site_occupancy
_atom_site_B_iso_or_equiv
Pt1 Pt 2 0.7928581 -0.5808212 -0.7651015 1 4.33(33)
C15 C 2 0.8780708 -0.5598139 -0.5977078 1 7.33(33)
H151 H 2 0.8940934 -0.466411 -0.5457537 1 7.33(33)
H152 H 2 0.8861788 -0.6522562 -0.5405163 1 7.33(33)
H153 H 2 0.9081663 -0.5693144 -0.6733782 1 7.33(33)
C16 C 2 0.8606011 -0.4606638 -0.8590808 1 7.33(33)
O16 O 2 0.9027117 -0.3859713 -0.9175003 1 7.33(33)
C1 C 2 0.6426915 -0.7540829 -0.761085 1 6.33(33)
C2 C 2 0.706157 -0.7268951 -0.6617425 1 6.33(33)
C3 C 2 0.7054351 -0.7880947 -0.5292375 1 6.33(33)
H3 H 2 0.7488108 -0.7695131 -0.4613416 1 6.33(33)
C4 C 2 0.6412477 -0.876482 -0.496075 1 6.33(33)
C5 C 2 0.6405258 -0.9376816 -0.36357 1 6.33(33)
H5 H 2 0.6839015 -0.9191 -0.2956741 1 6.33(33)
C6 C 2 0.5763384 -1.026069 -0.3304075 1 6.33(33)
H6 H 2 0.5758451 -1.067896 -0.2398465 1 6.33(33)
C7 C 2 0.5128729 -1.053257 -0.4297499 1 6.33(33)
H7 H 2 0.4690039 -1.113665 -0.4070849 1 6.33(33)
C8 C 2 0.5135948 -0.9920571 -0.5622549 1 6.33(33)
H8 H 2 0.4702191 -1.010639 -0.6301509 1 6.33(33)
C9 C 2 0.5777822 -0.9036698 -0.5954175 1 6.33(33)
N2 N 2 0.5785041 -0.8424702 -0.7279225 1 6.33(33)
C10 C 2 0.6434445 -0.6902416 -0.8993096 1 6.33(33)
N1 N 2 0.7076319 -0.6018543 -0.9324722 1 6.33(33)
C11 C 2 0.7083538 -0.5406548 -1.064977 1 6.33(33)
H11 H 2 0.7522228 -0.4802462 -1.087642 1 6.33(33)
C12 C 2 0.6448883 -0.5678426 -1.16432 1 6.33(33)
H12 H 2 0.6453816 -0.5260155 -1.254881 1 6.33(33)
C13 C 2 0.5807009 -0.6562299 -1.131157 1 6.33(33)
H13 H 2 0.5373252 -0.6748114 -1.199053 1 6.33(33)
C14 C 2 0.579979 -0.7174294 -0.9986521 1 6.33(33)
H14 H 2 0.5361099 -0.777838 -0.9759871 1 6.33(33)
Pt1a Pt 2 0.3055131 0.2844004 0.7549071 1 4.33(33)
C15a C 2 0.3694279 0.248437 0.945611 1 7.33(33)
H151a H 2 0.3955647 0.2858515 1.030774 1 7.33(33)
H152a H 2 0.3451195 0.1478752 0.9595935 1 7.33(33)
H153a H 2 0.4065067 0.2355652 0.8809749 1 7.33(33)
C16a C 2 0.3787127 0.150954 0.6872435 1 7.33(33)
O16a O 2 0.4242152 0.0680009 0.6451824 1 7.33(33)
C1a C 2 0.1631449 0.4859517 0.7066874 1 6.33(33)
C2a C 2 0.2132583 0.4474772 0.8243463 1 6.33(33)
C3a C 2 0.1993881 0.5096905 0.9516694 1 6.33(33)
H3a H 2 0.2336383 0.483395 1.032084 1 6.33(33)
C4a C 2 0.1354044 0.6103783 0.9613337 1 6.33(33)
C5a C 2 0.1215341 0.6725916 1.088657 1 6.33(33)
H5a H 2 0.1557844 0.6462961 1.169071 1 6.33(33)
C6a C 2 0.05755043 0.7732793 1.098321 1 6.33(33)
H6a H 2 0.04807077 0.8157992 1.185341 1 6.33(33)
C7a C 2 0.007436944 0.8117538 0.9806624 1 6.33(33)
H7a H 2 -0.03629294 0.8805692 0.9872675 1 6.33(33)
C8a C 2 0.02130718 0.7495405 0.8533392 1 6.33(33)
H8a H 2 -0.01294304 0.775836 0.7729249 1 6.33(33)
C9a C 2 0.0852909 0.6488527 0.8436749 1 6.33(33)
N2a N 2 0.09916114 0.5866394 0.7163518 1 6.33(33)
C10a C 2 0.1776138 0.4210529 0.5738683 1 6.33(33)
N1a N 2 0.2415975 0.3203651 0.564204 1 6.33(33)
C11a C 2 0.2554678 0.2581518 0.4368809 1 6.33(33)
H11a H 2 0.2991977 0.1893364 0.4302758 1 6.33(33)
C12a C 2 0.2053543 0.2966263 0.3192221 1 6.33(33)
H12a H 2 0.214834 0.2541064 0.2322026 1 6.33(33)
C13a C 2 0.1413706 0.3973141 0.3288864 1 6.33(33)
H13a H 2 0.1071203 0.4236096 0.2484721 1 6.33(33)
C14a C 2 0.1275003 0.4595274 0.4562095 1 6.33(33)
H14a H 2 0.08377045 0.5283428 0.4628146 1 6.33(33)

loop_
_atom_type_symbol
_atom_type_description
_atom_type_scat_source
C C 'International Tables for Crystallography (Vol. IV)'
H H 'International Tables for Crystallography (Vol. IV)'
N N 'International Tables for Crystallography (Vol. IV)'
O O 'International Tables for Crystallography (Vol. IV)'
Pt Pt 'International Tables for Crystallography (Vol. IV)'

loop_
_diffrn_radiation_type
_diffrn_radiation_wavelength
CuK\a~1~ 1.54056
CuK\a~2~ 1.54439
